data_7714309
loop_
_publ_author_name
'Tan, Hong-Ru'
'Zhou, Xiang'
'You, Hanqi'
'Zheng, Qi'
'Zhao, Sheng-yin'
'Xuan, Weimin'

_publ_section_title
;
 A Porous Anderson-Type Polyoxometalate-based Metal-Organic Framework as
 Multifunctional Platform for Selective Oxidative Coupling with Amines
;
_journal_name_full 'Dalton Transactions'
_journal_paper_doi 10.1039/D3DT02620E
_journal_year 2023
_chemical_formula_moiety 'C5 H8 Cr0.5 Mo3 O13, C5 H9 Cr0.5 Mo3 O13, C52 H44 N4 O10 Y, 13[H2O]'
_chemical_formula_sum 'C62 H87 Cr Mo6 N4 O49 Y'
_chemical_formula_weight 2388.90
_space_group_crystal_system triclinic
_space_group_IT_number 2
_space_group_name_Hall '-P 1'
_space_group_name_H-M_alt 'P -1'
_atom_sites_solution_hydrogens mixed
_audit_creation_date 2023-07-31
_audit_creation_method
;
Olex2 1.3
(compiled 2020.11.12 svn.r5f609507 for OlexSys, GUI svn.r6408)
;
_audit_update_record
;
2023-07-31 deposited with the CCDC.	2023-10-19 downloaded from the CCDC.
;
_cell_angle_alpha 104.555(7)
_cell_angle_beta 104.167(7)
_cell_angle_gamma 90.510(6)
_cell_formula_units_Z 2
_cell_length_a 13.262(2)
_cell_length_b 13.818(3)
_cell_length_c 24.319(4)
_cell_measurement_reflns_used 9930
_cell_measurement_temperature 150.0
_cell_measurement_theta_max 25.309
_cell_measurement_theta_min 2.288
_cell_volume 4170.6(13)
_computing_cell_refinement 'SAINT V8.40A (Bruker, 2019)'
_computing_data_reduction 'SAINT V8.40A (Bruker, 2019)'
_computing_molecular_graphics 'Olex2 1.3 (Dolomanov et al., 2009)'
_computing_publication_material 'Olex2 1.3 (Dolomanov et al., 2009)'
_computing_structure_refinement 'XL  (Sheldrick, 2008)'
_computing_structure_solution 'SHELXT 2014/5 (Sheldrick, 2014)'
_diffrn_ambient_temperature 150.0
_diffrn_measured_fraction_theta_full 0.999
_diffrn_measured_fraction_theta_max 0.996
_diffrn_measurement_device_type Bruker
_diffrn_radiation_type MoK\a
_diffrn_radiation_wavelength 0.71073
_diffrn_reflns_av_R_equivalents 0.1096
_diffrn_reflns_av_unetI/netI 0.0782
_diffrn_reflns_Laue_measured_fraction_full 0.999
_diffrn_reflns_Laue_measured_fraction_max 0.996
_diffrn_reflns_limit_h_max 14
_diffrn_reflns_limit_h_min -15
_diffrn_reflns_limit_k_max 16
_diffrn_reflns_limit_k_min -16
_diffrn_reflns_limit_l_max 29
_diffrn_reflns_limit_l_min -29
_diffrn_reflns_number 78679
_diffrn_reflns_point_group_measured_fraction_full 0.999
_diffrn_reflns_point_group_measured_fraction_max 0.996
_diffrn_reflns_theta_full 25.242
_diffrn_reflns_theta_max 25.355
_diffrn_reflns_theta_min 1.961
_diffrn_source_current 1.4
_diffrn_source_power 0.07
_diffrn_source_voltage 50.0
_exptl_absorpt_coefficient_mu 1.790
_exptl_absorpt_correction_T_max 0.7452
_exptl_absorpt_correction_T_min 0.5870
_exptl_absorpt_correction_type multi-scan
_exptl_absorpt_process_details
;
SADABS-2016/2 (Bruker,2016/2) was used for absorption correction.
wR2(int) was 0.1774 before and 0.0815 after correction.
The Ratio of minimum to maximum transmission is 0.7877.
The \l/2 correction factor is Not present.
;
_exptl_crystal_colour 'clear pinkish pink'
_exptl_crystal_colour_lustre clear
_exptl_crystal_colour_modifier pinkish
_exptl_crystal_colour_primary pink
_exptl_crystal_density_diffrn 1.902
_exptl_crystal_description plate
_exptl_crystal_F_000 2388
_exptl_crystal_size_max 0.22
_exptl_crystal_size_mid 0.2
_exptl_crystal_size_min 0.1
_refine_diff_density_max 2.980
_refine_diff_density_min -0.853
_refine_diff_density_rms 0.151
_refine_ls_extinction_method none
_refine_ls_goodness_of_fit_ref 1.051
_refine_ls_hydrogen_treatment constr
_refine_ls_matrix_type full
_refine_ls_number_parameters 1009
_refine_ls_number_reflns 15210
_refine_ls_number_restraints 1638
_refine_ls_restrained_S_all 1.001
_refine_ls_R_factor_all 0.0771
_refine_ls_R_factor_gt 0.0536
_refine_ls_shift/su_max 0.001
_refine_ls_shift/su_mean 0.000
_refine_ls_structure_factor_coef Fsqd
_refine_ls_weighting_details 'w=1/[\s^2^(Fo^2^)+(0.0640P)^2^+9.9903P] where P=(Fo^2^+2Fc^2^)/3'
_refine_ls_weighting_scheme calc
_refine_ls_wR_factor_gt 0.1415
_refine_ls_wR_factor_ref 0.1558
_reflns_Friedel_coverage 0.000
_reflns_number_gt 10738
_reflns_number_total 15210
_reflns_threshold_expression 'I > 2\s(I)'
_cod_data_source_file d3dt02620e2.cif
_cod_data_source_block mo_shy1146_0m_a_sq
_cod_original_cell_volume 4170.5(13)
_cod_database_code 7714309
_shelx_shelxl_version_number 2018/3
_shelx_space_group_comment
;
The symmetry employed for this shelxl refinement is uniquely defined
by the following loop, which should always be used as a source of
symmetry information in preference to the above space-group names.
They are only intended as comments.
;
_shelx_estimated_absorpt_t_max 0.841
_shelx_estimated_absorpt_t_min 0.694
_olex2_refinement_description
;
1. Fixed Uiso
 At 1.2 times of:
  All C(H) groups, All C(H,H) groups
 At 1.5 times of:
  All O(H) groups, All O(H,H) groups
2. Uiso/Uaniso restraints and constraints
All non-hydrogen atoms have similar U: within 2A with sigma of 0.04 and sigma
for terminal atoms of 0.08 within 2A
3. Rigid body (RIGU) restrains
 All non-hydrogen atoms
 with sigma for 1-2 distances of 0.004 and sigma for 1-3 distances of 0.004
4. Others
 Sof(H10A)=Sof(O26')=Sof(H26')=1-FVAR(1)
 Sof(H10)=Sof(O26)=Sof(H26A)=FVAR(1)
5.a Rotating group:
 O31(H31A,H31B), O32(H32A,H32B)
5.b Secondary CH2 refined with riding coordinates:
 C29(H29A,H29B), C44(H44A,H44B), C55(H55A,H55B), C18(H18A,H18B), C5(H5A,H5B),
 C8(H8A,H8B), C6(H6A,H6B), C3(H3A,H3B), C2(H2A,H2B), C7(H7A,H7B), C1(H1A,H1B)
5.c Aromatic/amide H refined with riding coordinates:
 C25(H25), C31(H31), C32(H32), C19(H19), C48(H48), C53(H53), C22(H22),
 C45(H45), C51(H51), C17(H17), C16(H16), C42(H42), C54(H54), C40(H40), C52(H52),
  C35(H35), C28(H28), C43(H43), C20(H20), C26(H26), C49(H49), C58(H58),
 C46(H46), C39(H39), C57(H57), C34(H34), C23(H23), C27(H27), C61(H61), C60(H60),
  C14(H14), C13(H13), C10(H10), C10(H10A)
5.d Idealised tetrahedral OH refined as rotating group:
 O25(H25A), O26(H26A), O26'(H26')
;
_smtbx_masks_void_probe_radius 1.2
_smtbx_masks_void_truncation_radius 1.2
_olex2_submission_special_instructions 'No special instructions were received'

loop_
_space_group_symop_operation_xyz
'x, y, z'
'-x, -y, -z'

loop_
_atom_site_label
_atom_site_type_symbol
_atom_site_fract_x
_atom_site_fract_y
_atom_site_fract_z
_atom_site_U_iso_or_equiv
_atom_site_adp_type
_atom_site_occupancy
_atom_site_site_symmetry_order
_atom_site_calc_flag
_atom_site_refinement_flags_posn
_atom_site_refinement_flags_adp
_atom_site_refinement_flags_occupancy
_atom_site_disorder_assembly
_atom_site_disorder_group
Mo2 Mo 0.93769(4) 0.93655(4) 0.85353(2) 0.01941(14) Uani 1 1 d . U . . .
Mo4 Mo 1.53995(4) 1.73833(4) 1.08057(2) 0.01955(14) Uani 1 1 d . U . . .
Mo6 Mo 1.52905(4) 1.31440(4) 1.06510(2) 0.02029(14) Uani 1 1 d . U . . .
Mo1 Mo 0.96596(5) 0.75802(4) 0.92595(2) 0.02122(15) Uani 1 1 d . U . . .
Mo5 Mo 1.57338(4) 1.55210(4) 1.14671(2) 0.02081(14) Uani 1 1 d . U . . .
Mo3 Mo 0.96138(5) 1.17776(4) 0.92816(2) 0.02095(15) Uani 1 1 d . U . . .
Y1 Y 0.56389(5) 0.27084(5) 0.50719(3) 0.02433(17) Uani 1 1 d . . . . .
Cr1 Cr 1.000000 1.000000 1.000000 0.0140(3) Uani 1 2 d S U P . .
Cr2 Cr 1.500000 1.500000 1.000000 0.0143(3) Uani 1 2 d S U P B .
O3 O 0.9212(3) 1.1194(3) 1.00118(18) 0.0162(9) Uani 1 1 d . U . . .
O15 O 1.4187(3) 1.3786(3) 0.99647(18) 0.0162(9) Uani 1 1 d . U . . .
O14 O 1.3912(3) 1.5383(3) 0.94010(18) 0.0188(9) Uani 1 1 d . U . . .
O13 O 1.4519(3) 1.5834(3) 1.06585(19) 0.0192(9) Uani 1 1 d . U . . .
O1 O 0.8915(3) 0.9111(3) 0.93684(18) 0.0204(9) Uani 1 1 d . U . . .
O6 O 0.8755(3) 1.0609(3) 0.87783(18) 0.0218(10) Uani 1 1 d . U . . .
O2 O 0.9493(3) 0.9653(3) 1.06264(18) 0.0165(9) Uani 1 1 d . U . . .
O9 O 1.0143(3) 0.8305(3) 0.87775(18) 0.0220(10) Uani 1 1 d . U . . .
O12 O 1.0666(4) 1.2367(3) 0.9998(2) 0.0244(10) Uani 1 1 d . U . . .
O21 O 1.6304(3) 1.6615(3) 1.12565(19) 0.0239(10) Uani 1 1 d . U . . .
O24 O 1.5642(3) 1.2634(3) 0.9916(2) 0.0219(10) Uani 1 1 d . U . . .
O20 O 1.6326(4) 1.8252(3) 1.0806(2) 0.0266(11) Uani 1 1 d . U . . .
O18 O 1.4892(4) 1.4260(3) 1.11900(19) 0.0231(10) Uani 1 1 d . U . . .
O19 O 1.4299(4) 1.2298(3) 1.0607(2) 0.0273(11) Uani 1 1 d . U . . .
O31 O 0.4111(4) 0.3501(3) 0.4744(2) 0.0295(11) Uani 1 1 d . . . . .
H31A H 0.358396 0.358457 0.490619 0.044 Uiso 1 1 d R U . . .
H31B H 0.411749 0.401391 0.459300 0.044 Uiso 1 1 d R U . . .
O5 O 0.8286(4) 0.8707(3) 0.8051(2) 0.0295(11) Uani 1 1 d . U . . .
O22 O 1.6863(4) 1.5197(3) 1.1877(2) 0.0287(11) Uani 1 1 d . U . . .
O4 O 0.8532(4) 0.6955(4) 0.8792(2) 0.0325(12) Uani 1 1 d . U . . .
O7 O 0.8644(4) 1.2582(3) 0.9327(2) 0.0310(12) Uani 1 1 d . U . . .
O8 O 1.0576(4) 0.6720(3) 0.9266(2) 0.0315(12) Uani 1 1 d . U . . .
O10 O 1.0126(4) 0.9676(3) 0.81141(19) 0.0261(11) Uani 1 1 d . U . . .
O23 O 1.6374(4) 1.2823(3) 1.1099(2) 0.0336(12) Uani 1 1 d . U . . .
O35 O -0.3891(4) -0.6691(4) 0.4315(2) 0.0320(12) Uani 1 1 d . U . . .
N2 N 0.5429(4) 0.8425(3) 0.8001(2) 0.0185(11) Uani 1 1 d . U . . .
O27 O -0.3139(4) 1.1827(4) 0.5671(2) 0.0319(11) Uani 1 1 d . U . . .
O17 O 1.5083(4) 1.6123(4) 1.1961(2) 0.0313(12) Uani 1 1 d . U . . .
O32 O 0.4474(4) 0.1773(4) 0.5356(2) 0.0344(12) Uani 1 1 d . . . . .
H32A H 0.432382 0.189291 0.570154 0.052 Uiso 1 1 d R U . . .
H32B H 0.408295 0.121979 0.514244 0.052 Uiso 1 1 d R U . . .
O16 O 1.4734(4) 1.7984(3) 1.1298(2) 0.0299(11) Uani 1 1 d . U . . .
O11 O 1.0217(4) 1.2097(4) 0.8798(2) 0.0345(12) Uani 1 1 d . U . . .
O29 O 0.5809(4) 0.4606(4) 0.5538(2) 0.0308(11) Uani 1 1 d . U . . .
O30 O 0.5528(4) 0.3543(3) 0.6035(2) 0.0344(12) Uani 1 1 d . U . . .
O33 O 0.4708(4) 0.1495(4) 0.4263(2) 0.0329(12) Uani 1 1 d . U . . .
N1 N 0.1882(4) 1.2082(4) 0.7733(2) 0.0217(11) Uani 1 1 d . U . . .
N3 N 0.2508(4) -0.3249(4) 0.2134(2) 0.0220(12) Uani 1 1 d . U . . .
O36 O -0.3171(4) -0.8068(4) 0.4454(2) 0.0325(12) Uani 1 1 d . U . . .
O34 O 0.3135(4) 0.1956(3) 0.3872(2) 0.0367(13) Uani 1 1 d . U . . .
N4 N -0.1034(4) -0.7015(4) 0.2148(2) 0.0199(11) Uani 1 1 d . U . . .
O28 O -0.2569(4) 1.3289(4) 0.5601(2) 0.0333(12) Uani 1 1 d . U . . .
C30 C 0.6100(5) 0.6803(5) 0.7568(3) 0.0207(13) Uani 1 1 d . U . . .
C25 C 0.4525(5) 0.9442(5) 0.7410(3) 0.0243(14) Uani 1 1 d . U . . .
H25 H 0.438172 0.963908 0.705260 0.029 Uiso 1 1 calc R U . . .
C47 C 0.1132(5) -0.4719(5) 0.2173(3) 0.0217(13) Uani 1 1 d . U . . .
C24 C 0.4018(5) 0.9856(5) 0.7842(3) 0.0205(13) Uani 1 1 d . U . . .
C56 C -0.2148(5) -0.7736(5) 0.2650(3) 0.0210(13) Uani 1 1 d . U . . .
C21 C 0.3247(5) 1.0603(5) 0.7766(3) 0.0210(13) Uani 1 1 d . U . . .
C50 C 0.0373(5) -0.5509(5) 0.2184(3) 0.0208(13) Uani 1 1 d . U . . .
C33 C 0.5833(5) 0.5263(5) 0.6557(3) 0.0228(13) Uani 1 1 d . U . . .
C31 C 0.6612(5) 0.6882(5) 0.7143(3) 0.0225(14) Uani 1 1 d . U . . .
H31 H 0.706013 0.745896 0.720235 0.027 Uiso 1 1 calc R U . . .
C32 C 0.6465(5) 0.6116(5) 0.6637(3) 0.0230(14) Uani 1 1 d . U . . .
H32 H 0.679834 0.617365 0.634138 0.028 Uiso 1 1 calc R U . . .
C19 C 0.2650(5) 1.2046(5) 0.7454(3) 0.0217(13) Uani 1 1 d . U . . .
H19 H 0.270549 1.252746 0.724204 0.026 Uiso 1 1 calc R U . . .
C29 C 0.6209(5) 0.7670(5) 0.8100(3) 0.0254(15) Uani 1 1 d . U . . .
H29A H 0.612187 0.741307 0.843190 0.030 Uiso 1 1 calc R U . . .
H29B H 0.692032 0.800251 0.821027 0.030 Uiso 1 1 calc R U . . .
C48 C 0.0965(6) -0.4314(5) 0.1691(3) 0.0277(15) Uani 1 1 d . U . . .
H48 H 0.037247 -0.454785 0.136908 0.033 Uiso 1 1 calc R U . . .
C53 C -0.1370(5) -0.6304(4) 0.1880(3) 0.0223(14) Uani 1 1 d . U . . .
H53 H -0.208372 -0.631993 0.168047 0.027 Uiso 1 1 calc R U . . .
C59 C -0.2895(5) -0.7491(5) 0.3653(3) 0.0265(14) Uani 1 1 d . U . . .
C38 C 0.3611(5) 0.0312(5) 0.3460(3) 0.0250(14) Uani 1 1 d . U . . .
C22 C 0.2395(5) 1.0619(5) 0.8012(3) 0.0239(14) Uani 1 1 d . U . . .
H22 H 0.227394 1.010491 0.818993 0.029 Uiso 1 1 calc R U . . .
C45 C 0.2688(6) -0.3648(5) 0.2601(3) 0.0260(15) Uani 1 1 d . U . . .
H45 H 0.329237 -0.341425 0.291568 0.031 Uiso 1 1 calc R U . . .
O25 O 1.0951(6) 1.4309(5) 0.9509(3) 0.079(2) Uani 1 1 d . U . . .
H25A H 1.082608 1.376163 0.957997 0.118 Uiso 1 1 calc R U . . .
C44 C 0.3272(6) -0.2455(5) 0.2104(3) 0.0279(15) Uani 1 1 d . U . . .
H44A H 0.304667 -0.229757 0.171920 0.033 Uiso 1 1 calc R U . . .
H44B H 0.396911 -0.271968 0.213510 0.033 Uiso 1 1 calc R U . . .
C36 C 0.5718(5) 0.4426(5) 0.6009(3) 0.0247(14) Uani 1 1 d . U . . .
C51 C 0.0677(5) -0.6254(5) 0.2474(3) 0.0241(14) Uani 1 1 d . U . . .
H51 H 0.138237 -0.624137 0.268842 0.029 Uiso 1 1 calc R U . . .
C17 C -0.1386(5) 1.1947(5) 0.6658(3) 0.0236(14) Uani 1 1 d . U . . .
H17 H -0.192583 1.143902 0.658295 0.028 Uiso 1 1 calc R U . . .
C16 C -0.0530(5) 1.2053(5) 0.7133(3) 0.0242(14) Uani 1 1 d . U . . .
H16 H -0.049550 1.163661 0.739243 0.029 Uiso 1 1 calc R U . . .
C42 C 0.4151(5) -0.1352(5) 0.3113(3) 0.0271(15) Uani 1 1 d . U . . .
H42 H 0.460900 -0.186296 0.317107 0.032 Uiso 1 1 calc R U . . .
C54 C -0.0671(5) -0.5544(5) 0.1895(3) 0.0240(14) Uani 1 1 d . U . . .
H54 H -0.091087 -0.503761 0.170389 0.029 Uiso 1 1 calc R U . . .
C41 C 0.3350(5) -0.1497(5) 0.2593(3) 0.0244(14) Uani 1 1 d . U . . .
C40 C 0.2679(6) -0.0759(5) 0.2523(3) 0.0259(15) Uani 1 1 d . U . . .
H40 H 0.212567 -0.086832 0.217661 0.031 Uiso 1 1 calc R U . . .
C12 C -0.1456(5) 1.2579(5) 0.6294(3) 0.0228(13) Uani 1 1 d . U . . .
C52 C -0.0019(5) -0.6993(5) 0.2456(3) 0.0241(14) Uani 1 1 d . U . . .
H52 H 0.019802 -0.749469 0.265519 0.029 Uiso 1 1 calc R U . . .
C35 C 0.5488(5) 0.5939(5) 0.7494(3) 0.0238(14) Uani 1 1 d . U . . .
H35 H 0.516259 0.587482 0.779145 0.029 Uiso 1 1 calc R U . . .
C28 C 0.4236(6) 0.9535(5) 0.8348(3) 0.0269(15) Uani 1 1 d . U . . .
H28 H 0.390184 0.980691 0.865048 0.032 Uiso 1 1 calc R U . . .
C37 C 0.3819(6) 0.1329(5) 0.3899(3) 0.0253(14) Uani 1 1 d . U . . .
C43 C 0.4263(5) -0.0438(5) 0.3544(3) 0.0256(15) Uani 1 1 d . U . . .
H43 H 0.479456 -0.033596 0.389978 0.031 Uiso 1 1 calc R U . . .
C55 C -0.1754(5) -0.7865(5) 0.2101(3) 0.0232(14) Uani 1 1 d . U . . .
H55A H -0.139182 -0.849105 0.203750 0.028 Uiso 1 1 calc R U . . .
H55B H -0.235489 -0.792668 0.175700 0.028 Uiso 1 1 calc R U . . .
C20 C 0.3345(5) 1.1329(5) 0.7472(3) 0.0239(14) Uani 1 1 d . U . . .
H20 H 0.389565 1.132445 0.728529 0.029 Uiso 1 1 calc R U . . .
C26 C 0.5241(5) 0.8741(5) 0.7504(3) 0.0262(15) Uani 1 1 d . U . . .
H26 H 0.560606 0.847679 0.721546 0.031 Uiso 1 1 calc R U . . .
C49 C 0.1659(6) -0.3574(5) 0.1682(3) 0.0297(16) Uani 1 1 d . U . . .
H49 H 0.153923 -0.329197 0.135533 0.036 Uiso 1 1 calc R U . . .
C58 C -0.2142(6) -0.8158(5) 0.3543(3) 0.0290(15) Uani 1 1 d . U . . .
H58 H -0.188126 -0.854333 0.381292 0.035 Uiso 1 1 calc R U . . .
C46 C 0.2017(5) -0.4381(5) 0.2628(3) 0.0232(14) Uani 1 1 d . U . . .
H46 H 0.215736 -0.465656 0.295747 0.028 Uiso 1 1 calc R U . . .
C39 C 0.2801(6) 0.0149(5) 0.2954(3) 0.0254(15) Uani 1 1 d . U . . .
H39 H 0.233122 0.065283 0.290057 0.030 Uiso 1 1 calc R U . . .
C15 C 0.0283(5) 1.2772(5) 0.7229(3) 0.0230(14) Uani 1 1 d . U . . .
C57 C -0.1768(5) -0.8273(5) 0.3055(3) 0.0257(14) Uani 1 1 d . U . . .
H57 H -0.124510 -0.872341 0.299552 0.031 Uiso 1 1 calc R U . . .
C34 C 0.5352(5) 0.5170(5) 0.6988(3) 0.0272(15) Uani 1 1 d . U . . .
H34 H 0.493007 0.457839 0.693541 0.033 Uiso 1 1 calc R U . . .
C18 C 0.1198(5) 1.2931(5) 0.7763(3) 0.0278(16) Uani 1 1 d . U . . .
H18A H 0.161760 1.355303 0.780199 0.033 Uiso 1 1 calc R U . . .
H18B H 0.093307 1.302481 0.811791 0.033 Uiso 1 1 calc R U . . .
C23 C 0.1742(5) 1.1367(5) 0.7997(3) 0.0237(14) Uani 1 1 d . U . . .
H23 H 0.117884 1.138561 0.817629 0.028 Uiso 1 1 calc R U . . .
C62 C -0.3345(5) -0.7430(5) 0.4167(3) 0.0283(15) Uani 1 1 d . U . . .
C27 C 0.4942(6) 0.8816(5) 0.8414(3) 0.0258(15) Uani 1 1 d . U . . .
H27 H 0.508215 0.859516 0.876289 0.031 Uiso 1 1 calc R U . . .
C61 C -0.2900(5) -0.7058(5) 0.2752(3) 0.0263(15) Uani 1 1 d . U . . .
H61 H -0.316041 -0.667910 0.247799 0.032 Uiso 1 1 calc R U . . .
C60 C -0.3270(6) -0.6935(5) 0.3250(3) 0.0270(15) Uani 1 1 d . U . . .
H60 H -0.377843 -0.647011 0.331732 0.032 Uiso 1 1 calc R U . . .
C14 C 0.0239(6) 1.3360(5) 0.6838(3) 0.0292(15) Uani 1 1 d . U . . .
H14 H 0.080896 1.382234 0.688836 0.035 Uiso 1 1 calc R U . . .
C13 C -0.0637(6) 1.3273(5) 0.6375(3) 0.0303(16) Uani 1 1 d . U . . .
H13 H -0.067551 1.368718 0.611354 0.036 Uiso 1 1 calc R U . . .
C11 C -0.2429(6) 1.2550(5) 0.5821(3) 0.0289(15) Uani 1 1 d . U . . .
C9 C 0.7776(7) 1.0010(7) 1.0013(4) 0.0453(19) Uani 1 1 d . U . . .
C4 C 1.2782(7) 1.4968(6) 1.0023(4) 0.0432(18) Uani 1 1 d . U . . .
C5 C 1.1610(7) 1.4980(7) 1.0032(5) 0.057(2) Uani 1 1 d . U . . .
H5A H 1.152357 1.478004 1.038183 0.069 Uiso 1 1 calc R U . . .
H5B H 1.138991 1.566995 1.006236 0.069 Uiso 1 1 calc R U . . .
C8 C 0.8140(7) 1.1099(6) 1.0033(4) 0.0449(19) Uani 1 1 d . U . . .
H8A H 0.768954 1.129812 0.969572 0.054 Uiso 1 1 calc R U . . .
H8B H 0.805170 1.156419 1.039764 0.054 Uiso 1 1 calc R U . . .
C6 C 0.7833(8) 0.9262(7) 0.9449(4) 0.052(2) Uani 1 1 d . U . . .
H6A H 0.750681 0.860653 0.943640 0.063 Uiso 1 1 calc R U . . .
H6B H 0.741511 0.948702 0.911309 0.063 Uiso 1 1 calc R U . . .
C10 C 0.6623(7) 1.0014(7) 1.0029(4) 0.054(2) Uani 1 1 d . U . . .
H10 H 0.608290 0.959880 0.972895 0.065 Uiso 0.611(12) 1 calc R U P A 1
H10A H 0.637114 0.979566 1.031499 0.065 Uiso 0.389(12) 1 calc R U P A 2
C3 C 1.3083(6) 1.3886(6) 0.9979(4) 0.0427(19) Uani 1 1 d . U . B 1
H3A H 1.296679 1.367566 1.032018 0.051 Uiso 1 1 calc R U . B 1
H3B H 1.262949 1.343629 0.961816 0.051 Uiso 1 1 calc R U . B 1
C2 C 1.3381(7) 1.5709(7) 1.0591(4) 0.051(2) Uani 1 1 d . U . C 1
H2A H 1.309119 1.637031 1.060880 0.061 Uiso 1 1 calc R U . C 1
H2B H 1.326419 1.548281 1.092723 0.061 Uiso 1 1 calc R U . C 1
C7 C 0.8356(6) 0.9685(6) 1.0555(4) 0.0421(18) Uani 1 1 d . U . . .
H7A H 0.823112 1.015450 1.090935 0.051 Uiso 1 1 calc R U . . .
H7B H 0.806112 0.901106 1.053187 0.051 Uiso 1 1 calc R U . . .
C1 C 1.2839(7) 1.5333(7) 0.9481(4) 0.047(2) Uani 1 1 d . U . D 1
H1A H 1.237967 1.487348 0.912579 0.056 Uiso 1 1 calc R U . D 1
H1B H 1.257142 1.600681 0.952114 0.056 Uiso 1 1 calc R U . D 1
O26 O 0.6444(8) 1.0679(7) 1.0523(4) 0.048(3) Uani 0.611(12) 1 d . U P A 1
H26A H 0.659245 1.126922 1.051845 0.072 Uiso 0.611(12) 1 calc R U P A 1
O26' O 0.5972(15) 1.0374(14) 0.9579(8) 0.072(6) Uani 0.389(12) 1 d . U P A 2
H26' H 0.609977 1.099537 0.964929 0.109 Uiso 0.389(12) 1 calc R U P A 2

loop_
_atom_site_aniso_label
_atom_site_aniso_U_11
_atom_site_aniso_U_22
_atom_site_aniso_U_33
_atom_site_aniso_U_23
_atom_site_aniso_U_13
_atom_site_aniso_U_12
Mo2 0.0200(3) 0.0223(3) 0.0132(3) 0.0008(2) 0.0030(2) 0.0017(2)
Mo4 0.0196(3) 0.0120(3) 0.0240(3) 0.0005(2) 0.0041(2) -0.0008(2)
Mo6 0.0194(3) 0.0157(3) 0.0236(3) 0.0080(2) -0.0012(2) -0.0022(2)
Mo1 0.0261(3) 0.0141(3) 0.0203(3) -0.0013(2) 0.0061(2) 0.0003(2)
Mo5 0.0205(3) 0.0199(3) 0.0191(3) 0.0033(2) 0.0014(2) -0.0004(2)
Mo3 0.0302(3) 0.0163(3) 0.0198(3) 0.0064(2) 0.0107(3) 0.0064(2)
Y1 0.0283(4) 0.0248(4) 0.0169(3) 0.0042(3) 0.0016(3) -0.0001(3)
Cr1 0.0145(7) 0.0138(7) 0.0119(7) 0.0009(5) 0.0028(6) 0.0016(5)
Cr2 0.0120(7) 0.0110(6) 0.0173(7) 0.0015(5) 0.0013(6) -0.0009(5)
O3 0.020(2) 0.0101(19) 0.017(2) 0.0014(16) 0.0052(18) 0.0009(17)
O15 0.017(2) 0.011(2) 0.020(2) 0.0046(17) 0.0048(18) 0.0005(17)
O14 0.017(2) 0.013(2) 0.021(2) 0.0030(17) -0.0012(18) -0.0014(17)
O13 0.021(2) 0.015(2) 0.023(2) 0.0044(17) 0.0091(19) 0.0041(18)
O1 0.020(2) 0.020(2) 0.018(2) 0.0041(18) 0.0009(18) -0.0042(18)
O6 0.023(2) 0.025(2) 0.016(2) 0.0034(18) 0.0034(19) 0.0058(19)
O2 0.017(2) 0.015(2) 0.018(2) 0.0028(17) 0.0080(18) -0.0025(17)
O9 0.023(2) 0.022(2) 0.015(2) -0.0015(18) 0.0009(19) 0.0020(19)
O12 0.031(3) 0.014(2) 0.032(3) 0.0036(19) 0.017(2) -0.0023(19)
O21 0.025(3) 0.020(2) 0.021(2) 0.0020(18) -0.0013(19) -0.0003(19)
O24 0.018(2) 0.011(2) 0.035(3) 0.0031(19) 0.006(2) 0.0006(18)
O20 0.025(3) 0.021(2) 0.029(3) 0.002(2) 0.004(2) -0.005(2)
O18 0.027(3) 0.019(2) 0.019(2) 0.0029(18) 0.0011(19) -0.0061(19)
O19 0.028(3) 0.024(2) 0.029(3) 0.015(2) -0.003(2) -0.005(2)
O31 0.034(3) 0.027(3) 0.028(3) 0.010(2) 0.005(2) 0.003(2)
O5 0.030(3) 0.030(3) 0.022(2) -0.001(2) 0.002(2) 0.000(2)
O22 0.029(3) 0.023(2) 0.029(3) 0.007(2) -0.003(2) 0.000(2)
O4 0.033(3) 0.029(3) 0.029(3) -0.003(2) 0.006(2) -0.011(2)
O7 0.043(3) 0.026(3) 0.033(3) 0.015(2) 0.019(2) 0.017(2)
O8 0.044(3) 0.018(2) 0.031(3) 0.003(2) 0.010(2) 0.011(2)
O10 0.032(3) 0.025(2) 0.021(2) 0.0053(19) 0.008(2) 0.001(2)
O23 0.033(3) 0.021(2) 0.039(3) 0.009(2) -0.008(2) -0.002(2)
O35 0.037(3) 0.036(3) 0.023(3) 0.009(2) 0.006(2) 0.004(2)
N2 0.022(3) 0.008(2) 0.022(3) -0.002(2) 0.006(2) -0.002(2)
O27 0.035(3) 0.033(3) 0.025(3) 0.007(2) 0.003(2) -0.002(2)
O17 0.036(3) 0.031(3) 0.024(3) 0.004(2) 0.008(2) 0.002(2)
O32 0.043(3) 0.031(3) 0.025(3) 0.002(2) 0.008(2) -0.011(2)
O16 0.033(3) 0.023(2) 0.032(3) 0.001(2) 0.011(2) 0.006(2)
O11 0.053(3) 0.027(3) 0.032(3) 0.010(2) 0.024(3) 0.009(2)
O29 0.040(3) 0.031(3) 0.019(2) 0.007(2) 0.003(2) 0.001(2)
O30 0.046(3) 0.020(2) 0.032(3) 0.000(2) 0.007(2) -0.007(2)
O33 0.035(3) 0.031(3) 0.025(3) 0.000(2) 0.001(2) -0.007(2)
N1 0.018(3) 0.022(3) 0.021(3) -0.001(2) 0.003(2) -0.002(2)
N3 0.027(3) 0.012(2) 0.028(3) 0.002(2) 0.013(2) -0.001(2)
O36 0.032(3) 0.038(3) 0.031(3) 0.016(2) 0.008(2) 0.004(2)
O34 0.038(3) 0.022(2) 0.036(3) -0.001(2) -0.007(2) -0.007(2)
N4 0.019(3) 0.016(2) 0.021(3) -0.001(2) 0.005(2) -0.002(2)
O28 0.033(3) 0.033(3) 0.032(3) 0.012(2) 0.000(2) 0.003(2)
C30 0.015(3) 0.024(3) 0.021(3) 0.003(2) 0.001(2) 0.006(2)
C25 0.022(3) 0.031(4) 0.022(3) 0.010(3) 0.008(3) 0.001(3)
C47 0.027(3) 0.021(3) 0.020(3) 0.006(2) 0.009(3) 0.005(2)
C24 0.020(3) 0.017(3) 0.026(3) 0.005(2) 0.009(3) 0.000(2)
C56 0.016(3) 0.016(3) 0.026(3) 0.001(2) 0.002(2) -0.004(2)
C21 0.021(3) 0.017(3) 0.022(3) -0.001(2) 0.005(3) -0.004(2)
C50 0.024(3) 0.015(3) 0.017(3) -0.005(2) 0.002(3) -0.003(2)
C33 0.023(3) 0.020(3) 0.021(3) 0.004(2) 0.000(3) 0.003(2)
C31 0.023(3) 0.021(3) 0.020(3) 0.004(2) 0.002(3) 0.002(3)
C32 0.030(4) 0.022(3) 0.015(3) 0.004(2) 0.004(3) 0.001(3)
C19 0.027(3) 0.020(3) 0.017(3) 0.004(3) 0.006(3) -0.001(3)
C29 0.024(4) 0.024(3) 0.022(3) 0.003(3) -0.001(3) 0.007(3)
C48 0.035(4) 0.026(3) 0.019(3) 0.006(3) 0.000(3) 0.001(3)
C53 0.023(3) 0.014(3) 0.026(3) 0.000(2) 0.003(3) 0.004(2)
C59 0.020(3) 0.034(4) 0.023(3) 0.008(3) -0.002(3) -0.002(3)
C38 0.027(4) 0.028(3) 0.020(3) 0.007(2) 0.005(3) -0.008(3)
C22 0.024(3) 0.022(3) 0.028(4) 0.007(3) 0.008(3) -0.001(3)
C45 0.032(4) 0.018(3) 0.024(3) 0.003(3) 0.003(3) -0.002(3)
O25 0.057(4) 0.066(5) 0.087(5) -0.011(4) 0.002(4) -0.001(4)
C44 0.032(4) 0.021(3) 0.033(4) 0.007(3) 0.014(3) -0.002(3)
C36 0.027(4) 0.023(3) 0.021(3) 0.003(2) 0.002(3) 0.001(3)
C51 0.020(3) 0.027(3) 0.020(3) 0.006(3) -0.003(3) -0.004(3)
C17 0.025(3) 0.027(3) 0.020(3) 0.007(3) 0.006(3) 0.004(3)
C16 0.026(3) 0.029(3) 0.017(3) 0.006(3) 0.004(3) 0.006(3)
C42 0.019(3) 0.025(3) 0.040(4) 0.013(3) 0.009(3) -0.001(3)
C54 0.029(3) 0.015(3) 0.026(4) 0.006(3) 0.003(3) 0.006(3)
C41 0.031(4) 0.016(3) 0.029(3) 0.011(2) 0.007(3) -0.008(3)
C40 0.036(4) 0.020(3) 0.019(3) 0.005(2) 0.001(3) -0.003(3)
C12 0.024(3) 0.027(3) 0.018(3) 0.005(3) 0.008(2) 0.007(3)
C52 0.023(3) 0.025(3) 0.026(4) 0.008(3) 0.007(3) 0.005(3)
C35 0.029(4) 0.024(3) 0.016(3) 0.006(2) 0.001(3) 0.004(3)
C28 0.035(4) 0.023(3) 0.025(3) 0.007(3) 0.010(3) 0.001(3)
C37 0.033(4) 0.028(3) 0.014(3) 0.007(3) 0.004(3) -0.004(3)
C43 0.019(3) 0.031(3) 0.026(3) 0.010(3) 0.003(3) -0.005(3)
C55 0.022(3) 0.023(3) 0.023(3) 0.003(3) 0.005(3) -0.003(3)
C20 0.029(4) 0.022(3) 0.022(3) 0.004(3) 0.011(3) 0.002(3)
C26 0.030(4) 0.027(3) 0.027(3) 0.006(3) 0.016(3) 0.006(3)
C49 0.038(4) 0.024(3) 0.026(3) 0.009(3) 0.004(3) 0.000(3)
C58 0.028(4) 0.033(4) 0.027(3) 0.013(3) 0.003(3) 0.001(3)
C46 0.030(4) 0.020(3) 0.019(3) 0.007(3) 0.004(3) -0.001(3)
C39 0.035(4) 0.017(3) 0.020(3) 0.006(2) -0.001(3) -0.003(3)
C15 0.025(3) 0.022(3) 0.019(3) 0.001(2) 0.004(3) 0.006(2)
C57 0.023(4) 0.025(3) 0.030(3) 0.010(3) 0.005(3) 0.003(3)
C34 0.028(4) 0.020(3) 0.029(3) 0.004(3) -0.001(3) -0.005(3)
C18 0.026(4) 0.024(3) 0.027(4) -0.001(3) 0.002(3) 0.007(3)
C23 0.021(3) 0.025(3) 0.025(3) 0.001(3) 0.012(3) -0.003(3)
C62 0.019(3) 0.038(4) 0.024(3) 0.010(3) -0.002(3) 0.001(3)
C27 0.038(4) 0.019(3) 0.021(3) 0.006(3) 0.007(3) 0.003(3)
C61 0.023(4) 0.030(4) 0.026(3) 0.008(3) 0.006(3) 0.006(3)
C60 0.028(4) 0.026(3) 0.029(3) 0.007(3) 0.010(3) 0.005(3)
C14 0.028(4) 0.030(4) 0.031(4) 0.008(3) 0.010(3) 0.001(3)
C13 0.032(4) 0.032(4) 0.029(4) 0.012(3) 0.007(3) 0.002(3)
C11 0.034(4) 0.027(3) 0.022(3) 0.004(3) 0.004(3) 0.003(3)
C9 0.039(4) 0.048(4) 0.047(4) 0.009(4) 0.013(4) 0.004(4)
C4 0.041(4) 0.039(4) 0.048(4) 0.007(3) 0.011(3) 0.001(3)
C5 0.043(5) 0.049(5) 0.071(6) 0.007(4) 0.007(4) -0.004(4)
C8 0.044(4) 0.048(4) 0.040(5) 0.007(4) 0.010(4) 0.002(4)
C6 0.061(5) 0.039(4) 0.051(5) 0.004(4) 0.009(4) 0.001(4)
C10 0.044(5) 0.067(6) 0.043(5) 0.000(4) 0.008(4) 0.002(4)
C3 0.042(4) 0.036(4) 0.044(5) 0.008(3) 0.003(4) 0.002(3)
C2 0.043(4) 0.055(5) 0.049(5) 0.001(4) 0.014(4) 0.000(4)
C7 0.039(4) 0.040(4) 0.043(4) 0.003(4) 0.012(4) -0.004(4)
C1 0.047(5) 0.044(5) 0.049(5) 0.014(4) 0.010(4) 0.009(4)
O26 0.043(6) 0.044(6) 0.053(6) 0.000(4) 0.021(5) -0.004(5)
O26' 0.061(11) 0.076(13) 0.064(11) 0.013(9) -0.009(9) 0.004(10)

loop_
_atom_type_symbol
_atom_type_description
_atom_type_scat_dispersion_real
_atom_type_scat_dispersion_imag
_atom_type_scat_source
C C 0.0033 0.0016 'International Tables Vol C Tables 4.2.6.8 and 6.1.1.4'
Cr Cr 0.3209 0.6236 'International Tables Vol C Tables 4.2.6.8 and 6.1.1.4'
H H 0.0000 0.0000 'International Tables Vol C Tables 4.2.6.8 and 6.1.1.4'
Mo Mo -1.6832 0.6857 'International Tables Vol C Tables 4.2.6.8 and 6.1.1.4'
N N 0.0061 0.0033 'International Tables Vol C Tables 4.2.6.8 and 6.1.1.4'
O O 0.0106 0.0060 'International Tables Vol C Tables 4.2.6.8 and 6.1.1.4'
Y Y -2.7962 3.5667 'International Tables Vol C Tables 4.2.6.8 and 6.1.1.4'

loop_
_geom_angle_atom_site_label_1
_geom_angle_atom_site_label_2
_geom_angle_atom_site_label_3
_geom_angle
_geom_angle_site_symmetry_1
_geom_angle_site_symmetry_3
_geom_angle_publ_flag
O6 Mo2 O1 80.14(17) . . ?
O6 Mo2 O2 71.70(16) . 2_777 ?
O2 Mo2 O1 70.68(15) 2_777 . ?
O9 Mo2 O1 71.17(17) . . ?
O9 Mo2 O6 146.54(18) . . ?
O9 Mo2 O2 82.61(16) . 2_777 ?
O5 Mo2 O1 94.1(2) . . ?
O5 Mo2 O6 97.6(2) . . ?
O5 Mo2 O2 162.4(2) . 2_777 ?
O5 Mo2 O9 101.2(2) . . ?
O5 Mo2 O10 105.7(2) . . ?
O10 Mo2 O1 159.54(19) . . ?
O10 Mo2 O6 101.7(2) . . ?
O10 Mo2 O2 90.38(19) . 2_777 ?
O10 Mo2 O9 99.5(2) . . ?
O15 Mo4 O13 70.17(15) 2_887 . ?
O21 Mo4 O15 81.17(16) . 2_887 ?
O21 Mo4 O13 71.84(17) . . ?
O21 Mo4 O24 146.84(17) . 2_887 ?
O24 Mo4 O15 71.63(16) 2_887 2_887 ?
O24 Mo4 O13 81.18(17) 2_887 . ?
O20 Mo4 O15 91.84(19) . 2_887 ?
O20 Mo4 O13 160.23(19) . . ?
O20 Mo4 O21 98.0(2) . . ?
O20 Mo4 O24 101.4(2) . 2_887 ?
O20 Mo4 O16 106.0(2) . . ?
O16 Mo4 O15 161.2(2) . 2_887 ?
O16 Mo4 O13 92.9(2) . . ?
O16 Mo4 O21 101.7(2) . . ?
O16 Mo4 O24 98.5(2) . 2_887 ?
O15 Mo6 O14 70.89(14) . 2_887 ?
O24 Mo6 O15 72.67(16) . . ?
O24 Mo6 O14 81.62(17) . 2_887 ?
O24 Mo6 O18 148.08(18) . . ?
O18 Mo6 O15 82.39(16) . . ?
O18 Mo6 O14 71.42(17) . 2_887 ?
O19 Mo6 O15 89.70(18) . . ?
O19 Mo6 O14 158.25(18) . 2_887 ?
O19 Mo6 O24 102.4(2) . . ?
O19 Mo6 O18 97.0(2) . . ?
O23 Mo6 O15 163.8(2) . . ?
O23 Mo6 O14 95.0(2) . 2_887 ?
O23 Mo6 O24 97.9(2) . . ?
O23 Mo6 O18 101.1(2) . . ?
O23 Mo6 O19 105.4(2) . . ?
O3 Mo1 O1 70.13(14) 2_777 . ?
O9 Mo1 O3 80.26(16) . 2_777 ?
O9 Mo1 O1 71.78(17) . . ?
O9 Mo1 O12 147.29(18) . 2_777 ?
O12 Mo1 O3 71.81(17) 2_777 2_777 ?
O12 Mo1 O1 82.77(17) 2_777 . ?
O4 Mo1 O3 160.6(2) . 2_777 ?
O4 Mo1 O1 92.1(2) . . ?
O4 Mo1 O9 102.1(2) . . ?
O4 Mo1 O12 99.0(2) . 2_777 ?
O8 Mo1 O3 92.6(2) . 2_777 ?
O8 Mo1 O1 160.8(2) . . ?
O8 Mo1 O9 97.7(2) . . ?
O8 Mo1 O12 100.2(2) . 2_777 ?
O8 Mo1 O4 106.0(2) . . ?
O14 Mo5 O13 70.34(14) 2_887 . ?
O21 Mo5 O14 81.71(17) . 2_887 ?
O21 Mo5 O13 71.60(17) . . ?
O21 Mo5 O18 146.38(18) . . ?
O18 Mo5 O14 71.44(17) . 2_887 ?
O18 Mo5 O13 80.39(17) . . ?
O22 Mo5 O14 91.27(19) . 2_887 ?
O22 Mo5 O13 160.0(2) . . ?
O22 Mo5 O21 98.8(2) . . ?
O22 Mo5 O18 101.6(2) . . ?
O17 Mo5 O14 161.7(2) . 2_887 ?
O17 Mo5 O13 93.72(19) . . ?
O17 Mo5 O21 102.1(2) . . ?
O17 Mo5 O18 97.8(2) . . ?
O17 Mo5 O22 105.6(2) . . ?
O3 Mo3 O2 70.44(14) . 2_777 ?
O6 Mo3 O3 83.14(17) . . ?
O6 Mo3 O2 71.02(16) . 2_777 ?
O6 Mo3 O12 148.09(18) . . ?
O12 Mo3 O3 72.70(17) . . ?
O12 Mo3 O2 81.27(16) . 2_777 ?
O7 Mo3 O3 88.81(19) . . ?
O7 Mo3 O6 97.7(2) . . ?
O7 Mo3 O2 157.1(2) . 2_777 ?
O7 Mo3 O12 102.2(2) . . ?
O7 Mo3 O11 104.7(2) . . ?
O11 Mo3 O3 165.2(2) . . ?
O11 Mo3 O6 100.4(2) . . ?
O11 Mo3 O2 97.01(19) . 2_777 ?
O11 Mo3 O12 98.3(2) . . ?
O31 Y1 O35 79.87(17) . 1_665 ?
O31 Y1 O27 158.89(18) . 1_645 ?
O31 Y1 O29 67.03(16) . . ?
O31 Y1 O30 85.57(17) . . ?
O31 Y1 O36 125.46(16) . 1_665 ?
O31 Y1 O28 134.85(16) . 1_645 ?
O31 Y1 C36 76.12(17) . . ?
O31 Y1 C62 102.64(18) . 1_665 ?
O31 Y1 C11 155.57(18) . 1_645 ?
O35 Y1 O27 121.14(17) 1_665 1_645 ?
O35 Y1 O29 79.54(16) 1_665 . ?
O35 Y1 O36 53.19(16) 1_665 1_665 ?
O35 Y1 O28 82.76(17) 1_665 1_645 ?
O35 Y1 C36 105.80(19) 1_665 . ?
O35 Y1 C62 27.04(18) 1_665 1_665 ?
O35 Y1 C11 103.4(2) 1_665 1_645 ?
O27 Y1 O29 112.01(15) 1_645 . ?
O27 Y1 O36 74.19(16) 1_645 1_665 ?
O27 Y1 C36 94.51(18) 1_645 . ?
O27 Y1 C62 98.20(18) 1_645 1_665 ?
O27 Y1 C11 27.25(18) 1_645 1_645 ?
O32 Y1 O31 82.23(18) . . ?
O32 Y1 O35 149.19(17) . 1_665 ?
O32 Y1 O27 79.55(18) . 1_645 ?
O32 Y1 O29 115.81(17) . . ?
O32 Y1 O30 70.69(17) . . ?
O32 Y1 O36 123.38(17) . 1_665 ?
O32 Y1 O28 127.03(17) . 1_645 ?
O32 Y1 C36 93.89(19) . . ?
O32 Y1 C62 140.48(19) . 1_665 ?
O32 Y1 C11 103.3(2) . 1_645 ?
O29 Y1 C36 26.56(17) . . ?
O29 Y1 C62 101.73(19) . 1_665 ?
O29 Y1 C11 89.53(18) . 1_645 ?
O30 Y1 O35 132.03(17) . 1_665 ?
O30 Y1 O27 78.42(17) . 1_645 ?
O30 Y1 O29 52.80(16) . . ?
O30 Y1 O36 145.29(17) . 1_665 ?
O30 Y1 O28 75.93(18) . 1_645 ?
O30 Y1 C36 26.30(18) . . ?
O30 Y1 C62 148.1(2) . 1_665 ?
O30 Y1 C11 74.25(19) . 1_645 ?
O33 Y1 O31 77.28(17) . . ?
O33 Y1 O35 81.12(18) . 1_665 ?
O33 Y1 O27 106.25(17) . 1_645 ?
O33 Y1 O32 70.55(18) . . ?
O33 Y1 O29 141.74(16) . . ?
O33 Y1 O30 139.26(19) . . ?
O33 Y1 O36 70.21(18) . 1_665 ?
O33 Y1 O28 140.04(18) . 1_645 ?
O33 Y1 C36 150.75(19) . . ?
O33 Y1 C62 72.41(19) . 1_665 ?
O33 Y1 C11 127.10(19) . 1_645 ?
O36 Y1 O29 120.38(17) 1_665 . ?
O36 Y1 C36 136.80(19) 1_665 . ?
O36 Y1 C62 26.24(17) 1_665 1_665 ?
O36 Y1 C11 71.60(18) 1_665 1_645 ?
O28 Y1 O27 53.92(16) 1_645 1_645 ?
O28 Y1 O29 68.99(16) 1_645 . ?
O28 Y1 O36 70.83(17) 1_645 1_665 ?
O28 Y1 C36 69.11(19) 1_645 . ?
O28 Y1 C62 76.69(18) 1_645 1_665 ?
O28 Y1 C11 26.73(18) 1_645 1_645 ?
C62 Y1 C36 125.5(2) 1_665 . ?
C11 Y1 C36 79.75(19) 1_645 . ?
C11 Y1 C62 88.3(2) 1_645 1_665 ?
O3 Cr1 O3 180.0 2_777 . ?
O3 Cr1 O1 94.35(17) . . ?
O3 Cr1 O1 85.65(17) 2_777 . ?
O3 Cr1 O1 94.36(17) 2_777 2_777 ?
O3 Cr1 O1 85.64(17) . 2_777 ?
O3 Cr1 O2 85.93(17) 2_777 . ?
O3 Cr1 O2 94.08(17) . . ?
O3 Cr1 O2 94.07(17) 2_777 2_777 ?
O3 Cr1 O2 85.92(17) . 2_777 ?
O1 Cr1 O1 180.0 2_777 . ?
O2 Cr1 O1 93.38(18) 2_777 2_777 ?
O2 Cr1 O1 86.62(18) 2_777 . ?
O2 Cr1 O1 93.38(18) . . ?
O2 Cr1 O1 86.62(18) . 2_777 ?
O2 Cr1 O2 180.0 2_777 . ?
O15 Cr2 O15 180.0(2) 2_887 . ?
O15 Cr2 O14 93.56(17) . . ?
O15 Cr2 O14 93.56(17) 2_887 2_887 ?
O15 Cr2 O14 86.44(17) . 2_887 ?
O15 Cr2 O14 86.44(17) 2_887 . ?
O15 Cr2 O13 94.03(18) 2_887 2_887 ?
O15 Cr2 O13 85.98(18) . 2_887 ?
O15 Cr2 O13 85.97(18) 2_887 . ?
O15 Cr2 O13 94.02(18) . . ?
O14 Cr2 O14 180.0 2_887 . ?
O14 Cr2 O13 86.47(18) . 2_887 ?
O14 Cr2 O13 86.47(18) 2_887 . ?
O14 Cr2 O13 93.53(18) 2_887 2_887 ?
O14 Cr2 O13 93.53(18) . . ?
O13 Cr2 O13 180.0 . 2_887 ?
Mo3 O3 Mo1 92.01(15) . 2_777 ?
Cr1 O3 Mo1 102.30(17) . 2_777 ?
Cr1 O3 Mo3 102.77(18) . . ?
C8 O3 Mo1 118.6(4) . 2_777 ?
C8 O3 Mo3 119.7(4) . . ?
C8 O3 Cr1 117.3(4) . . ?
Mo6 O15 Mo4 91.69(14) . 2_887 ?
Cr2 O15 Mo4 102.20(18) . 2_887 ?
Cr2 O15 Mo6 101.98(17) . . ?
C3 O15 Mo4 119.8(4) . 2_887 ?
C3 O15 Mo6 119.7(4) . . ?
C3 O15 Cr2 117.1(4) . . ?
Mo5 O14 Mo6 91.82(16) 2_887 2_887 ?
Cr2 O14 Mo6 100.68(17) . 2_887 ?
Cr2 O14 Mo5 102.17(17) . 2_887 ?
C1 O14 Mo6 122.1(4) . 2_887 ?
C1 O14 Mo5 120.3(4) . 2_887 ?
C1 O14 Cr2 115.4(4) . . ?
Mo4 O13 Mo5 90.93(15) . . ?
Cr2 O13 Mo4 101.65(18) . . ?
Cr2 O13 Mo5 101.01(17) . . ?
C2 O13 Mo4 122.9(4) . . ?
C2 O13 Mo5 121.6(5) . . ?
C2 O13 Cr2 114.2(4) . . ?
Mo1 O1 Mo2 91.22(16) . . ?
Cr1 O1 Mo2 100.37(18) . . ?
Cr1 O1 Mo1 101.92(18) . . ?
C6 O1 Mo2 121.5(4) . . ?
C6 O1 Mo1 124.1(4) . . ?
C6 O1 Cr1 113.2(4) . . ?
Mo3 O6 Mo2 120.2(2) . . ?
Mo2 O2 Mo3 91.86(15) 2_777 2_777 ?
Cr1 O2 Mo2 102.30(17) . 2_777 ?
Cr1 O2 Mo3 100.83(17) . 2_777 ?
C7 O2 Mo2 119.6(4) . 2_777 ?
C7 O2 Mo3 123.2(4) . 2_777 ?
C7 O2 Cr1 114.8(4) . . ?
Mo2 O9 Mo1 120.6(2) . . ?
Mo3 O12 Mo1 118.2(2) . 2_777 ?
Mo5 O21 Mo4 120.4(2) . . ?
Mo6 O24 Mo4 118.4(2) . 2_887 ?
Mo6 O18 Mo5 120.0(2) . . ?
Y1 O31 H31A 125.6 . . ?
Y1 O31 H31B 122.8 . . ?
H31A O31 H31B 104.1 . . ?
C62 O35 Y1 94.7(4) . 1_445 ?
C26 N2 C29 120.7(5) . . ?
C27 N2 C29 119.7(6) . . ?
C27 N2 C26 119.5(5) . . ?
C11 O27 Y1 91.9(4) . 1_465 ?
Y1 O32 H32A 127.8 . . ?
Y1 O32 H32B 127.8 . . ?
H32A O32 H32B 104.5 . . ?
C36 O29 Y1 88.4(4) . . ?
C36 O30 Y1 97.2(4) . . ?
C37 O33 Y1 140.0(5) . . ?
C19 N1 C18 120.2(6) . . ?
C23 N1 C19 120.5(6) . . ?
C23 N1 C18 119.3(6) . . ?
C45 N3 C44 120.6(6) . . ?
C49 N3 C45 120.4(6) . . ?
C49 N3 C44 119.0(6) . . ?
C62 O36 Y1 91.0(4) . 1_445 ?
C53 N4 C52 121.6(6) . . ?
C53 N4 C55 120.0(5) . . ?
C52 N4 C55 118.4(5) . . ?
C11 O28 Y1 93.4(4) . 1_465 ?
C31 C30 C29 119.2(6) . . ?
C35 C30 C31 120.0(6) . . ?
C35 C30 C29 120.8(6) . . ?
C24 C25 H25 120.3 . . ?
C26 C25 H25 120.3 . . ?
C26 C25 C24 119.4(6) . . ?
C48 C47 C50 119.8(6) . . ?
C46 C47 C50 121.6(6) . . ?
C46 C47 C48 118.6(6) . . ?
C25 C24 C21 121.9(6) . . ?
C28 C24 C25 118.4(6) . . ?
C28 C24 C21 119.7(6) . . ?
C57 C56 C55 121.1(6) . . ?
C57 C56 C61 119.2(6) . . ?
C61 C56 C55 119.8(6) . . ?
C22 C21 C24 119.7(6) . . ?
C20 C21 C24 122.6(6) . . ?
C20 C21 C22 117.7(6) . . ?
C51 C50 C47 122.1(6) . . ?
C54 C50 C47 120.8(6) . . ?
C54 C50 C51 117.1(6) . . ?
C32 C33 C36 119.0(6) . . ?
C34 C33 C32 120.2(6) . . ?
C34 C33 C36 120.8(6) . . ?
C30 C31 H31 120.2 . . ?
C32 C31 C30 119.6(7) . . ?
C32 C31 H31 120.2 . . ?
C33 C32 H32 119.8 . . ?
C31 C32 C33 120.3(7) . . ?
C31 C32 H32 119.8 . . ?
N1 C19 H19 119.6 . . ?
N1 C19 C20 120.8(6) . . ?
C20 C19 H19 119.6 . . ?
N2 C29 C30 112.7(5) . . ?
N2 C29 H29A 109.0 . . ?
N2 C29 H29B 109.0 . . ?
C30 C29 H29A 109.0 . . ?
C30 C29 H29B 109.0 . . ?
H29A C29 H29B 107.8 . . ?
C47 C48 H48 120.0 . . ?
C49 C48 C47 120.0(7) . . ?
C49 C48 H48 120.0 . . ?
N4 C53 H53 120.3 . . ?
N4 C53 C54 119.5(6) . . ?
C54 C53 H53 120.3 . . ?
C58 C59 C62 120.6(6) . . ?
C60 C59 C58 118.3(7) . . ?
C60 C59 C62 120.9(6) . . ?
C43 C38 C37 120.0(6) . . ?
C43 C38 C39 119.8(6) . . ?
C39 C38 C37 120.1(6) . . ?
C21 C22 H22 120.0 . . ?
C23 C22 C21 120.0(6) . . ?
C23 C22 H22 120.0 . . ?
N3 C45 H45 119.4 . . ?
N3 C45 C46 121.2(6) . . ?
C46 C45 H45 119.4 . . ?
C5 O25 H25A 109.5 . . ?
N3 C44 H44A 109.2 . . ?
N3 C44 H44B 109.2 . . ?
N3 C44 C41 111.9(6) . . ?
H44A C44 H44B 107.9 . . ?
C41 C44 H44A 109.2 . . ?
C41 C44 H44B 109.2 . . ?
O29 C36 Y1 65.1(3) . . ?
O29 C36 C33 120.6(6) . . ?
O30 C36 Y1 56.5(3) . . ?
O30 C36 O29 121.3(6) . . ?
O30 C36 C33 118.0(6) . . ?
C33 C36 Y1 172.8(5) . . ?
C50 C51 H51 119.5 . . ?
C52 C51 C50 121.0(6) . . ?
C52 C51 H51 119.5 . . ?
C16 C17 H17 120.0 . . ?
C12 C17 H17 120.0 . . ?
C12 C17 C16 120.1(7) . . ?
C17 C16 H16 120.0 . . ?
C17 C16 C15 120.0(6) . . ?
C15 C16 H16 120.0 . . ?
C41 C42 H42 120.6 . . ?
C43 C42 H42 120.6 . . ?
C43 C42 C41 118.8(6) . . ?
C50 C54 H54 119.5 . . ?
C53 C54 C50 121.1(6) . . ?
C53 C54 H54 119.5 . . ?
C42 C41 C44 119.2(6) . . ?
C40 C41 C44 121.0(6) . . ?
C40 C41 C42 119.8(6) . . ?
C41 C40 H40 119.6 . . ?
C41 C40 C39 120.9(6) . . ?
C39 C40 H40 119.6 . . ?
C17 C12 C13 120.2(6) . . ?
C17 C12 C11 120.6(7) . . ?
C13 C12 C11 119.1(6) . . ?
N4 C52 H52 120.1 . . ?
C51 C52 N4 119.7(6) . . ?
C51 C52 H52 120.1 . . ?
C30 C35 H35 120.0 . . ?
C34 C35 C30 120.0(7) . . ?
C34 C35 H35 120.0 . . ?
C24 C28 H28 120.1 . . ?
C24 C28 C27 119.8(7) . . ?
C27 C28 H28 120.1 . . ?
O33 C37 C38 115.8(6) . . ?
O34 C37 O33 124.6(6) . . ?
O34 C37 C38 119.5(6) . . ?
C38 C43 C42 120.9(6) . . ?
C38 C43 H43 119.5 . . ?
C42 C43 H43 119.5 . . ?
N4 C55 C56 111.9(5) . . ?
N4 C55 H55A 109.2 . . ?
N4 C55 H55B 109.2 . . ?
C56 C55 H55A 109.2 . . ?
C56 C55 H55B 109.2 . . ?
H55A C55 H55B 107.9 . . ?
C21 C20 H20 120.0 . . ?
C19 C20 C21 119.9(7) . . ?
C19 C20 H20 120.0 . . ?
N2 C26 C25 121.2(6) . . ?
N2 C26 H26 119.4 . . ?
C25 C26 H26 119.4 . . ?
N3 C49 C48 120.2(6) . . ?
N3 C49 H49 119.9 . . ?
C48 C49 H49 119.9 . . ?
C59 C58 H58 119.2 . . ?
C57 C58 C59 121.7(6) . . ?
C57 C58 H58 119.2 . . ?
C47 C46 H46 120.2 . . ?
C45 C46 C47 119.6(6) . . ?
C45 C46 H46 120.2 . . ?
C38 C39 C40 119.7(6) . . ?
C38 C39 H39 120.2 . . ?
C40 C39 H39 120.2 . . ?
C16 C15 C18 120.5(6) . . ?
C14 C15 C16 119.6(6) . . ?
C14 C15 C18 119.9(7) . . ?
C56 C57 H57 119.8 . . ?
C58 C57 C56 120.3(6) . . ?
C58 C57 H57 119.8 . . ?
C33 C34 H34 120.1 . . ?
C35 C34 C33 119.8(7) . . ?
C35 C34 H34 120.1 . . ?
N1 C18 C15 113.0(5) . . ?
N1 C18 H18A 109.0 . . ?
N1 C18 H18B 109.0 . . ?
C15 C18 H18A 109.0 . . ?
C15 C18 H18B 109.0 . . ?
H18A C18 H18B 107.8 . . ?
N1 C23 C22 120.8(6) . . ?
N1 C23 H23 119.6 . . ?
C22 C23 H23 119.6 . . ?
O35 C62 Y1 58.2(4) . 1_445 ?
O35 C62 C59 118.6(6) . . ?
O36 C62 Y1 62.8(4) . 1_445 ?
O36 C62 O35 120.7(7) . . ?
O36 C62 C59 120.7(6) . . ?
C59 C62 Y1 175.0(5) . 1_445 ?
N2 C27 C28 121.7(6) . . ?
N2 C27 H27 119.2 . . ?
C28 C27 H27 119.2 . . ?
C56 C61 H61 119.8 . . ?
C60 C61 C56 120.4(6) . . ?
C60 C61 H61 119.8 . . ?
C59 C60 H60 119.9 . . ?
C61 C60 C59 120.1(6) . . ?
C61 C60 H60 119.9 . . ?
C15 C14 H14 120.0 . . ?
C13 C14 C15 120.1(7) . . ?
C13 C14 H14 120.0 . . ?
C12 C13 C14 119.8(7) . . ?
C12 C13 H13 120.1 . . ?
C14 C13 H13 120.1 . . ?
O27 C11 Y1 60.9(4) . 1_465 ?
O27 C11 C12 121.1(6) . . ?
O28 C11 Y1 59.8(4) . 1_465 ?
O28 C11 O27 120.5(6) . . ?
O28 C11 C12 118.2(6) . . ?
C12 C11 Y1 171.0(5) . 1_465 ?
C6 C9 C8 112.0(8) . . ?
C6 C9 C10 107.3(7) . . ?
C6 C9 C7 111.7(7) . . ?
C10 C9 C8 107.1(7) . . ?
C7 C9 C8 112.3(7) . . ?
C7 C9 C10 105.9(7) . . ?
C3 C4 C5 107.1(7) . . ?
C3 C4 C1 113.2(7) . . ?
C2 C4 C5 106.3(7) . . ?
C2 C4 C3 113.2(7) . . ?
C2 C4 C1 111.3(8) . . ?
C1 C4 C5 105.1(7) . . ?
O25 C5 C4 111.8(8) . . ?
O25 C5 H5A 109.3 . . ?
O25 C5 H5B 109.3 . . ?
C4 C5 H5A 109.3 . . ?
C4 C5 H5B 109.3 . . ?
H5A C5 H5B 107.9 . . ?
O3 C8 C9 112.7(6) . . ?
O3 C8 H8A 109.0 . . ?
O3 C8 H8B 109.0 . . ?
C9 C8 H8A 109.0 . . ?
C9 C8 H8B 109.0 . . ?
H8A C8 H8B 107.8 . . ?
O1 C6 C9 115.1(7) . . ?
O1 C6 H6A 108.5 . . ?
O1 C6 H6B 108.5 . . ?
C9 C6 H6A 108.5 . . ?
C9 C6 H6B 108.5 . . ?
H6A C6 H6B 107.5 . . ?
C9 C10 H10 123.0 . . ?
C9 C10 H10A 123.1 . . ?
O26 C10 C9 114.0(8) . . ?
O26 C10 H10 123.0 . . ?
O26' C10 C9 113.9(12) . . ?
O26' C10 H10A 123.1 . . ?
O15 C3 C4 111.8(7) . . ?
O15 C3 H3A 109.3 . . ?
O15 C3 H3B 109.3 . . ?
C4 C3 H3A 109.3 . . ?
C4 C3 H3B 109.3 . . ?
H3A C3 H3B 107.9 . . ?
O13 C2 C4 114.7(7) . . ?
O13 C2 H2A 108.6 . . ?
O13 C2 H2B 108.6 . . ?
C4 C2 H2A 108.6 . . ?
C4 C2 H2B 108.6 . . ?
H2A C2 H2B 107.6 . . ?
O2 C7 C9 114.3(7) . . ?
O2 C7 H7A 108.7 . . ?
O2 C7 H7B 108.7 . . ?
C9 C7 H7A 108.7 . . ?
C9 C7 H7B 108.7 . . ?
H7A C7 H7B 107.6 . . ?
O14 C1 C4 113.2(6) . . ?
O14 C1 H1A 108.9 . . ?
O14 C1 H1B 108.9 . . ?
C4 C1 H1A 108.9 . . ?
C4 C1 H1B 108.9 . . ?
H1A C1 H1B 107.8 . . ?
C10 O26 H26A 109.5 . . ?
C10 O26' H26' 109.5 . . ?

loop_
_geom_bond_atom_site_label_1
_geom_bond_atom_site_label_2
_geom_bond_distance
_geom_bond_site_symmetry_2
_geom_bond_publ_flag
Mo2 O1 2.359(4) . ?
Mo2 O6 1.933(4) . ?
Mo2 O2 2.306(4) 2_777 ?
Mo2 O9 1.921(4) . ?
Mo2 O5 1.706(5) . ?
Mo2 O10 1.712(5) . ?
Mo4 O15 2.328(4) 2_887 ?
Mo4 O13 2.333(4) . ?
Mo4 O21 1.932(4) . ?
Mo4 O24 1.944(4) 2_887 ?
Mo4 O20 1.710(5) . ?
Mo4 O16 1.713(5) . ?
Mo6 O15 2.299(4) . ?
Mo6 O14 2.332(4) 2_887 ?
Mo6 O24 1.921(5) . ?
Mo6 O18 1.927(4) . ?
Mo6 O19 1.717(5) . ?
Mo6 O23 1.714(5) . ?
Mo1 O3 2.323(4) 2_777 ?
Mo1 O1 2.325(4) . ?
Mo1 O9 1.933(5) . ?
Mo1 O12 1.942(5) 2_777 ?
Mo1 O4 1.711(5) . ?
Mo1 O8 1.707(5) . ?
Mo5 O14 2.326(4) 2_887 ?
Mo5 O13 2.353(4) . ?
Mo5 O21 1.918(5) . ?
Mo5 O18 1.935(4) . ?
Mo5 O22 1.715(5) . ?
Mo5 O17 1.703(5) . ?
Mo3 O3 2.294(4) . ?
Mo3 O6 1.922(4) . ?
Mo3 O2 2.344(4) 2_777 ?
Mo3 O12 1.929(5) . ?
Mo3 O7 1.713(4) . ?
Mo3 O11 1.713(5) . ?
Y1 O31 2.372(5) . ?
Y1 O35 2.405(5) 1_665 ?
Y1 O27 2.451(5) 1_645 ?
Y1 O32 2.339(5) . ?
Y1 O29 2.566(5) . ?
Y1 O30 2.376(5) . ?
Y1 O33 2.307(5) . ?
Y1 O36 2.506(5) 1_665 ?
Y1 O28 2.429(5) 1_645 ?
Y1 C36 2.828(6) . ?
Y1 C62 2.819(8) 1_665 ?
Y1 C11 2.804(7) 1_645 ?
Cr1 O3 1.959(4) . ?
Cr1 O3 1.959(4) 2_777 ?
Cr1 O1 1.969(4) . ?
Cr1 O1 1.969(4) 2_777 ?
Cr1 O2 1.966(4) 2_777 ?
Cr1 O2 1.966(4) . ?
Cr2 O15 1.958(4) . ?
Cr2 O15 1.958(4) 2_887 ?
Cr2 O14 1.964(4) . ?
Cr2 O14 1.964(4) 2_887 ?
Cr2 O13 1.971(4) . ?
Cr2 O13 1.971(4) 2_887 ?
O3 C8 1.441(10) . ?
O15 C3 1.479(9) . ?
O14 C1 1.486(10) . ?
O13 C2 1.482(10) . ?
O1 C6 1.504(10) . ?
O2 C7 1.478(9) . ?
O31 H31A 0.8783 . ?
O31 H31B 0.8775 . ?
O35 C62 1.286(8) . ?
N2 C29 1.497(8) . ?
N2 C26 1.353(8) . ?
N2 C27 1.330(9) . ?
O27 C11 1.285(9) . ?
O32 H32A 0.8863 . ?
O32 H32B 0.8858 . ?
O29 C36 1.265(8) . ?
O30 C36 1.263(8) . ?
O33 C37 1.269(8) . ?
N1 C19 1.349(9) . ?
N1 C18 1.488(8) . ?
N1 C23 1.341(9) . ?
N3 C45 1.354(9) . ?
N3 C44 1.515(8) . ?
N3 C49 1.348(9) . ?
O36 C62 1.246(8) . ?
O34 C37 1.261(8) . ?
N4 C53 1.331(8) . ?
N4 C52 1.367(8) . ?
N4 C55 1.471(8) . ?
O28 C11 1.264(8) . ?
C30 C31 1.392(10) . ?
C30 C29 1.501(9) . ?
C30 C35 1.386(10) . ?
C25 H25 0.9500 . ?
C25 C24 1.391(9) . ?
C25 C26 1.383(9) . ?
C47 C50 1.488(9) . ?
C47 C48 1.391(9) . ?
C47 C46 1.385(9) . ?
C24 C21 1.472(9) . ?
C24 C28 1.377(9) . ?
C56 C55 1.520(9) . ?
C56 C57 1.380(9) . ?
C56 C61 1.399(9) . ?
C21 C22 1.401(9) . ?
C21 C20 1.391(9) . ?
C50 C51 1.398(9) . ?
C50 C54 1.385(9) . ?
C33 C32 1.384(9) . ?
C33 C36 1.502(9) . ?
C33 C34 1.383(10) . ?
C31 H31 0.9500 . ?
C31 C32 1.378(9) . ?
C32 H32 0.9500 . ?
C19 H19 0.9500 . ?
C19 C20 1.361(9) . ?
C29 H29A 0.9900 . ?
C29 H29B 0.9900 . ?
C48 H48 0.9500 . ?
C48 C49 1.378(10) . ?
C53 H53 0.9500 . ?
C53 C54 1.382(9) . ?
C59 C58 1.395(10) . ?
C59 C62 1.495(10) . ?
C59 C60 1.393(9) . ?
C38 C37 1.512(9) . ?
C38 C43 1.379(10) . ?
C38 C39 1.389(9) . ?
C22 H22 0.9500 . ?
C22 C23 1.357(9) . ?
C45 H45 0.9500 . ?
C45 C46 1.366(9) . ?
O25 H25A 0.8400 . ?
O25 C5 1.445(11) . ?
C44 H44A 0.9900 . ?
C44 H44B 0.9900 . ?
C44 C41 1.524(9) . ?
C51 H51 0.9500 . ?
C51 C52 1.355(9) . ?
C17 H17 0.9500 . ?
C17 C16 1.383(9) . ?
C17 C12 1.381(9) . ?
C16 H16 0.9500 . ?
C16 C15 1.394(10) . ?
C42 H42 0.9500 . ?
C42 C41 1.407(9) . ?
C42 C43 1.404(10) . ?
C54 H54 0.9500 . ?
C41 C40 1.375(9) . ?
C40 H40 0.9500 . ?
C40 C39 1.397(9) . ?
C12 C13 1.385(10) . ?
C12 C11 1.495(9) . ?
C52 H52 0.9500 . ?
C35 H35 0.9500 . ?
C35 C34 1.381(9) . ?
C28 H28 0.9500 . ?
C28 C27 1.383(9) . ?
C43 H43 0.9500 . ?
C55 H55A 0.9900 . ?
C55 H55B 0.9900 . ?
C20 H20 0.9500 . ?
C26 H26 0.9500 . ?
C49 H49 0.9500 . ?
C58 H58 0.9500 . ?
C58 C57 1.367(10) . ?
C46 H46 0.9500 . ?
C39 H39 0.9500 . ?
C15 C18 1.512(9) . ?
C15 C14 1.388(10) . ?
C57 H57 0.9500 . ?
C34 H34 0.9500 . ?
C18 H18A 0.9900 . ?
C18 H18B 0.9900 . ?
C23 H23 0.9500 . ?
C27 H27 0.9500 . ?
C61 H61 0.9500 . ?
C61 C60 1.388(10) . ?
C60 H60 0.9500 . ?
C14 H14 0.9500 . ?
C14 C13 1.386(10) . ?
C13 H13 0.9500 . ?
C9 C8 1.563(12) . ?
C9 C6 1.516(12) . ?
C9 C10 1.538(12) . ?
C9 C7 1.529(12) . ?
C4 C5 1.559(12) . ?
C4 C3 1.534(11) . ?
C4 C2 1.524(12) . ?
C4 C1 1.543(12) . ?
C5 H5A 0.9900 . ?
C5 H5B 0.9900 . ?
C8 H8A 0.9900 . ?
C8 H8B 0.9900 . ?
C6 H6A 0.9900 . ?
C6 H6B 0.9900 . ?
C10 H10 0.9500 . ?
C10 H10A 0.9500 . ?
C10 O26 1.389(12) . ?
C10 O26' 1.417(19) . ?
C3 H3A 0.9900 . ?
C3 H3B 0.9900 . ?
C2 H2A 0.9900 . ?
C2 H2B 0.9900 . ?
C7 H7A 0.9900 . ?
C7 H7B 0.9900 . ?
C1 H1A 0.9900 . ?
C1 H1B 0.9900 . ?
O26 H26A 0.8400 . ?
O26' H26' 0.8400 . ?

loop_
_geom_torsion_atom_site_label_1
_geom_torsion_atom_site_label_2
_geom_torsion_atom_site_label_3
_geom_torsion_atom_site_label_4
_geom_torsion
_geom_torsion_site_symmetry_1
_geom_torsion_site_symmetry_2
_geom_torsion_site_symmetry_3
_geom_torsion_site_symmetry_4
_geom_torsion_publ_flag
Mo2 O1 C6 C9 -123.3(7) . . . . ?
Mo2 O2 C7 C9 120.7(6) 2_777 . . . ?
Mo4 O15 C3 C4 -124.7(6) 2_887 . . . ?
Mo4 O13 C2 C4 123.1(6) . . . . ?
Mo6 O15 C3 C4 123.8(6) . . . . ?
Mo6 O14 C1 C4 -123.5(6) 2_887 . . . ?
Mo1 O3 C8 C9 -126.3(6) 2_777 . . . ?
Mo1 O1 C6 C9 120.3(6) . . . . ?
Mo5 O14 C1 C4 122.3(6) 2_887 . . . ?
Mo5 O13 C2 C4 -122.0(7) . . . . ?
Mo3 O3 C8 C9 122.8(6) . . . . ?
Mo3 O2 C7 C9 -124.8(6) 2_777 . . . ?
Y1 O35 C62 O36 -6.4(7) 1_445 . . . ?
Y1 O35 C62 C59 175.5(5) 1_445 . . . ?
Y1 O27 C11 O28 -5.2(7) 1_465 . . . ?
Y1 O27 C11 C12 169.8(6) 1_465 . . . ?
Y1 O29 C36 O30 -5.1(7) . . . . ?
Y1 O29 C36 C33 175.1(6) . . . . ?
Y1 O30 C36 O29 5.5(7) . . . . ?
Y1 O30 C36 C33 -174.6(5) . . . . ?
Y1 O33 C37 O34 6.3(12) . . . . ?
Y1 O33 C37 C38 -175.9(5) . . . . ?
Y1 O36 C62 O35 6.1(7) 1_445 . . . ?
Y1 O36 C62 C59 -175.8(6) 1_445 . . . ?
Y1 O28 C11 O27 5.3(7) 1_465 . . . ?
Y1 O28 C11 C12 -169.9(5) 1_465 . . . ?
Cr1 O3 C8 C9 -2.6(8) . . . . ?
Cr1 O1 C6 C9 -3.8(9) . . . . ?
Cr1 O2 C7 C9 -1.5(8) . . . . ?
Cr2 O15 C3 C4 -0.3(8) . . . . ?
Cr2 O14 C1 C4 -0.9(8) . . . . ?
Cr2 O13 C2 C4 -0.5(9) . . . . ?
N1 C19 C20 C21 2.1(10) . . . . ?
N3 C45 C46 C47 -0.5(10) . . . . ?
N3 C44 C41 C42 95.5(8) . . . . ?
N3 C44 C41 C40 -87.3(8) . . . . ?
N4 C53 C54 C50 0.0(10) . . . . ?
C30 C31 C32 C33 -1.6(10) . . . . ?
C30 C35 C34 C33 0.3(10) . . . . ?
C25 C24 C21 C22 146.3(7) . . . . ?
C25 C24 C21 C20 -35.9(10) . . . . ?
C25 C24 C28 C27 -0.2(10) . . . . ?
C47 C50 C51 C52 -176.9(6) . . . . ?
C47 C50 C54 C53 176.8(6) . . . . ?
C47 C48 C49 N3 0.9(11) . . . . ?
C24 C25 C26 N2 2.3(10) . . . . ?
C24 C21 C22 C23 173.1(6) . . . . ?
C24 C21 C20 C19 -175.1(6) . . . . ?
C24 C28 C27 N2 0.5(11) . . . . ?
C56 C61 C60 C59 -0.3(11) . . . . ?
C21 C24 C28 C27 178.5(6) . . . . ?
C21 C22 C23 N1 2.0(10) . . . . ?
C50 C47 C48 C49 179.3(6) . . . . ?
C50 C47 C46 C45 -179.5(6) . . . . ?
C50 C51 C52 N4 0.0(10) . . . . ?
C31 C30 C29 N2 86.5(7) . . . . ?
C31 C30 C35 C34 -2.6(10) . . . . ?
C32 C33 C36 O29 -28.7(10) . . . . ?
C32 C33 C36 O30 151.5(6) . . . . ?
C32 C33 C34 C35 1.3(10) . . . . ?
C19 N1 C18 C15 85.5(8) . . . . ?
C19 N1 C23 C22 2.9(9) . . . . ?
C29 N2 C26 C25 -179.7(6) . . . . ?
C29 N2 C27 C28 178.3(6) . . . . ?
C29 C30 C31 C32 -176.0(6) . . . . ?
C29 C30 C35 C34 176.6(6) . . . . ?
C48 C47 C50 C51 149.4(6) . . . . ?
C48 C47 C50 C54 -29.6(9) . . . . ?
C48 C47 C46 C45 1.5(10) . . . . ?
C53 N4 C52 C51 -2.3(10) . . . . ?
C53 N4 C55 C56 -101.3(7) . . . . ?
C59 C58 C57 C56 -1.2(11) . . . . ?
C22 C21 C20 C19 2.7(9) . . . . ?
C45 N3 C44 C41 -64.0(8) . . . . ?
C45 N3 C49 C48 0.2(10) . . . . ?
C44 N3 C45 C46 -178.6(6) . . . . ?
C44 N3 C49 C48 178.4(6) . . . . ?
C44 C41 C40 C39 -175.2(6) . . . . ?
C36 C33 C32 C31 -177.8(6) . . . . ?
C36 C33 C34 C35 178.4(6) . . . . ?
C51 C50 C54 C53 -2.1(10) . . . . ?
C17 C16 C15 C18 176.9(6) . . . . ?
C17 C16 C15 C14 -1.7(10) . . . . ?
C17 C12 C13 C14 -2.7(10) . . . . ?
C17 C12 C11 O27 -12.9(10) . . . . ?
C17 C12 C11 O28 162.3(6) . . . . ?
C16 C17 C12 C13 4.8(10) . . . . ?
C16 C17 C12 C11 -173.1(6) . . . . ?
C16 C15 C18 N1 70.2(8) . . . . ?
C16 C15 C14 C13 3.8(10) . . . . ?
C42 C41 C40 C39 2.0(11) . . . . ?
C54 C50 C51 C52 2.1(10) . . . . ?
C41 C42 C43 C38 -0.9(10) . . . . ?
C41 C40 C39 C38 0.2(11) . . . . ?
C12 C17 C16 C15 -2.6(10) . . . . ?
C52 N4 C53 C54 2.3(9) . . . . ?
C52 N4 C55 C56 80.5(7) . . . . ?
C35 C30 C31 C32 3.2(9) . . . . ?
C35 C30 C29 N2 -92.7(7) . . . . ?
C28 C24 C21 C22 -32.4(9) . . . . ?
C28 C24 C21 C20 145.4(7) . . . . ?
C37 C38 C43 C42 -173.2(6) . . . . ?
C37 C38 C39 C40 173.6(6) . . . . ?
C43 C38 C37 O33 13.5(10) . . . . ?
C43 C38 C37 O34 -168.6(7) . . . . ?
C43 C38 C39 C40 -2.7(11) . . . . ?
C43 C42 C41 C44 175.6(6) . . . . ?
C43 C42 C41 C40 -1.6(10) . . . . ?
C55 N4 C53 C54 -175.8(6) . . . . ?
C55 N4 C52 C51 175.8(6) . . . . ?
C55 C56 C57 C58 -179.1(6) . . . . ?
C55 C56 C61 C60 179.8(6) . . . . ?
C20 C21 C22 C23 -4.7(9) . . . . ?
C26 N2 C29 C30 -45.4(9) . . . . ?
C26 N2 C27 C28 0.5(10) . . . . ?
C26 C25 C24 C21 -179.9(6) . . . . ?
C26 C25 C24 C28 -1.2(10) . . . . ?
C49 N3 C45 C46 -0.4(10) . . . . ?
C49 N3 C44 C41 117.9(7) . . . . ?
C58 C59 C62 O35 167.7(6) . . . . ?
C58 C59 C62 O36 -10.4(10) . . . . ?
C58 C59 C60 C61 0.6(10) . . . . ?
C46 C47 C50 C51 -29.6(9) . . . . ?
C46 C47 C50 C54 151.5(6) . . . . ?
C46 C47 C48 C49 -1.7(10) . . . . ?
C39 C38 C37 O33 -162.7(7) . . . . ?
C39 C38 C37 O34 15.2(10) . . . . ?
C39 C38 C43 C42 3.1(11) . . . . ?
C15 C14 C13 C12 -1.7(11) . . . . ?
C57 C56 C55 N4 -104.4(7) . . . . ?
C57 C56 C61 C60 -0.8(10) . . . . ?
C34 C33 C32 C31 -0.6(10) . . . . ?
C34 C33 C36 O29 154.1(7) . . . . ?
C34 C33 C36 O30 -25.7(9) . . . . ?
C18 N1 C19 C20 173.5(6) . . . . ?
C18 N1 C23 C22 -175.6(6) . . . . ?
C18 C15 C14 C13 -174.8(6) . . . . ?
C23 N1 C19 C20 -5.0(9) . . . . ?
C23 N1 C18 C15 -96.0(7) . . . . ?
C62 C59 C58 C57 175.8(7) . . . . ?
C62 C59 C60 C61 -175.0(7) . . . . ?
C27 N2 C29 C30 136.8(6) . . . . ?
C27 N2 C26 C25 -2.0(10) . . . . ?
C61 C56 C55 N4 75.0(8) . . . . ?
C61 C56 C57 C58 1.5(10) . . . . ?
C60 C59 C58 C57 0.2(11) . . . . ?
C60 C59 C62 O35 -16.8(10) . . . . ?
C60 C59 C62 O36 165.0(7) . . . . ?
C14 C15 C18 N1 -111.3(7) . . . . ?
C13 C12 C11 O27 169.2(7) . . . . ?
C13 C12 C11 O28 -15.6(10) . . . . ?
C11 C12 C13 C14 175.3(6) . . . . ?
C5 C4 C3 O15 179.7(7) . . . . ?
C5 C4 C2 O13 -178.0(7) . . . . ?
C5 C4 C1 O14 179.4(6) . . . . ?
C8 C9 C6 O1 65.8(9) . . . . ?
C8 C9 C10 O26 -58.8(11) . . . . ?
C8 C9 C10 O26' 55.3(12) . . . . ?
C8 C9 C7 O2 -62.2(9) . . . . ?
C6 C9 C8 O3 -61.8(9) . . . . ?
C6 C9 C10 O26 -179.2(9) . . . . ?
C6 C9 C10 O26' -65.1(13) . . . . ?
C6 C9 C7 O2 64.6(9) . . . . ?
C10 C9 C8 O3 -179.2(7) . . . . ?
C10 C9 C6 O1 -177.0(7) . . . . ?
C10 C9 C7 O2 -178.9(6) . . . . ?
C3 C4 C5 O25 -59.3(10) . . . . ?
C3 C4 C2 O13 64.6(10) . . . . ?
C3 C4 C1 O14 -64.0(9) . . . . ?
C2 C4 C5 O25 179.4(8) . . . . ?
C2 C4 C3 O15 -63.5(9) . . . . ?
C2 C4 C1 O14 64.8(9) . . . . ?
C7 C9 C8 O3 64.9(9) . . . . ?
C7 C9 C6 O1 -61.3(10) . . . . ?
C7 C9 C10 O26 61.3(11) . . . . ?
C7 C9 C10 O26' 175.4(10) . . . . ?
C1 C4 C5 O25 61.4(10) . . . . ?
C1 C4 C3 O15 64.3(9) . . . . ?
C1 C4 C2 O13 -64.1(10) . . . . ?

loop_
_smtbx_masks_void_nr
_smtbx_masks_void_average_x
_smtbx_masks_void_average_y
_smtbx_masks_void_average_z
_smtbx_masks_void_volume
_smtbx_masks_void_count_electrons
_smtbx_masks_void_content
1 0.000 -0.966 0.500 849.2 260.7 '26 H2O'
2 0.344 -0.042 0.150 7.2 5.4 ?
3 0.656 0.042 0.850 7.2 5.4 ?
